data_4506365
loop_
_publ_author_name
'Deng, Zhao-Peng'
'Huo, Li-Hua'
'Zhao, Hui'
'Gao, Shan'

_publ_section_title
;
 A Co-Crystal Strategy to Tune the Supramolecular Patterns and Luminescent
 Properties: Ten Well-Designed Salts Assembled by Arenedisulfonic Acid
 with Diverse Diamines
;
_journal_issue 6
_journal_name_full 'Crystal Growth &amp; Design'
_journal_page_first 3342
_journal_paper_doi 10.1021/cg3004855
_journal_volume 12
_journal_year 2012
_chemical_formula_moiety 'C10 H6 O6 S2, C4 H14 N2'
_chemical_formula_sum 'C14 H20 N2 O6 S2'
_chemical_formula_weight 376.44
_chemical_name_systematic
; 
 ? 
;
_space_group_IT_number 15
_symmetry_cell_setting monoclinic
_symmetry_space_group_name_Hall '-C 2yc'
_symmetry_space_group_name_H-M 'C 1 2/c 1'
_atom_sites_solution_hydrogens geom
_atom_sites_solution_primary direct
_atom_sites_solution_secondary difmap
_audit_creation_method SHELXL-97
_cell_angle_alpha 90.00
_cell_angle_beta 116.72(3)
_cell_angle_gamma 90.00
_cell_formula_units_Z 4
_cell_length_a 17.786(4)
_cell_length_b 10.674(2)
_cell_length_c 9.3039(19)
_cell_measurement_reflns_used 4747
_cell_measurement_temperature 295(2)
_cell_measurement_theta_max 27.46
_cell_measurement_theta_min 3.76
_cell_volume 1577.7(7)
_computing_cell_refinement RAPID-AUTO
_computing_data_collection 'RAPID-AUTO (Rigaku Corporation, 1998)'
_computing_data_reduction 'CrystalStructure (Rigaku/MSC and Rigaku Corporation, 2002)'
_computing_molecular_graphics SHELXL-97
_computing_publication_material SHELXL-97
_computing_structure_refinement 'SHELXL-97 (Sheldrick, 1997)'
_computing_structure_solution 'SHELXS-97 (Sheldrick, 1990)'
_diffrn_ambient_temperature 295(2)
_diffrn_detector_area_resol_mean 10.000
_diffrn_measured_fraction_theta_full 0.998
_diffrn_measured_fraction_theta_max 0.998
_diffrn_measurement_device_type 'Rigaku RAXIS-RAPID'
_diffrn_measurement_method \w
_diffrn_radiation_monochromator graphite
_diffrn_radiation_source 'fine-focus sealed tube'
_diffrn_radiation_type MoK\a
_diffrn_radiation_wavelength 0.71073
_diffrn_reflns_av_R_equivalents 0.0453
_diffrn_reflns_av_sigmaI/netI 0.0328
_diffrn_reflns_limit_h_max 23
_diffrn_reflns_limit_h_min -23
_diffrn_reflns_limit_k_max 13
_diffrn_reflns_limit_k_min -12
_diffrn_reflns_limit_l_max 12
_diffrn_reflns_limit_l_min -12
_diffrn_reflns_number 7585
_diffrn_reflns_theta_full 27.48
_diffrn_reflns_theta_max 27.48
_diffrn_reflns_theta_min 3.76
_diffrn_standards_decay_% 0
_diffrn_standards_interval_count 0
_diffrn_standards_interval_time 0
_diffrn_standards_number 0
_exptl_absorpt_coefficient_mu 0.373
_exptl_absorpt_correction_T_max 0.9427
_exptl_absorpt_correction_T_min 0.9224
_exptl_absorpt_correction_type multi-scan
_exptl_absorpt_process_details 'ABSCOR (Higashi, 1995)'
_exptl_crystal_colour colorless
_exptl_crystal_density_diffrn 1.585
_exptl_crystal_density_method 'not measured'
_exptl_crystal_description prism
_exptl_crystal_F_000 792
_exptl_crystal_size_max 0.22
_exptl_crystal_size_mid 0.19
_exptl_crystal_size_min 0.16
_refine_diff_density_max 0.730
_refine_diff_density_min -0.556
_refine_diff_density_rms 0.097
_refine_ls_extinction_method none
_refine_ls_goodness_of_fit_ref 1.030
_refine_ls_hydrogen_treatment mixed
_refine_ls_matrix_type full
_refine_ls_number_parameters 118
_refine_ls_number_reflns 1809
_refine_ls_number_restraints 6
_refine_ls_restrained_S_all 1.029
_refine_ls_R_factor_all 0.0479
_refine_ls_R_factor_gt 0.0434
_refine_ls_shift/su_max 0.000
_refine_ls_shift/su_mean 0.000
_refine_ls_structure_factor_coef Fsqd
_refine_ls_weighting_details 'calc w=1/[\s^2^(Fo^2^)+(0.0668P)^2^+1.5453P] where P=(Fo^2^+2Fc^2^)/3'
_refine_ls_weighting_scheme calc
_refine_ls_wR_factor_gt 0.1118
_refine_ls_wR_factor_ref 0.1161
_reflns_number_gt 1587
_reflns_number_total 1809
_reflns_threshold_expression >2sigma(I)
_cod_data_source_file cg3004855_si_002.cif
_cod_data_source_block crystal4
_cod_original_sg_symbol_H-M 'C 2/c'
_cod_database_code 4506365

loop_
_symmetry_equiv_pos_as_xyz
'x, y, z'
'-x, y, -z+1/2'
'x+1/2, y+1/2, z'
'-x+1/2, y+1/2, -z+1/2'
'-x, -y, -z'
'x, -y, z-1/2'
'-x+1/2, -y+1/2, -z'
'x+1/2, -y+1/2, z-1/2'

loop_
_atom_site_label
_atom_site_type_symbol
_atom_site_fract_x
_atom_site_fract_y
_atom_site_fract_z
_atom_site_U_iso_or_equiv
_atom_site_adp_type
_atom_site_occupancy
_atom_site_symmetry_multiplicity
_atom_site_calc_flag
_atom_site_refinement_flags
S1 S 0.33009(2) 0.19487(4) 0.33085(5) 0.02730(18) Uani 1 1 d .
O1 O 0.28138(8) 0.08632(13) 0.24396(17) 0.0385(3) Uani 1 1 d .
O2 O 0.30325(9) 0.31021(12) 0.23951(19) 0.0401(4) Uani 1 1 d .
O3 O 0.33348(9) 0.20505(12) 0.48914(17) 0.0366(3) Uani 1 1 d .
N1 N 0.30415(10) 0.46877(17) 0.54896(19) 0.0356(4) Uani 1 1 d D
H1N1 H 0.2684(12) 0.4969(17) 0.4564(14) 0.053 Uiso 1 1 d D
H1N2 H 0.2957(15) 0.5051(17) 0.6220(18) 0.053 Uiso 1 1 d D
H1N3 H 0.2961(14) 0.3895(8) 0.551(2) 0.053 Uiso 1 1 d D
C1 C 0.39492(10) 0.16373(16) 0.0687(2) 0.0291(4) Uani 1 1 d .
H1 H 0.3382 0.1643 0.0443 0.035 Uiso 1 1 calc R
C2 C 0.45633(10) 0.16676(15) 0.2318(2) 0.0242(3) Uani 1 1 d .
C3 C 0.43575(10) 0.17109(15) 0.3636(2) 0.0248(3) Uani 1 1 d .
C4 C 0.49694(11) 0.16539(17) 0.5189(2) 0.0304(4) Uani 1 1 d .
H4 H 0.4820 0.1651 0.6027 0.036 Uiso 1 1 calc R
C5 C 0.58246(11) 0.15998(18) 0.5532(2) 0.0321(4) Uani 1 1 d .
H5 H 0.6236 0.1538 0.6592 0.039 Uiso 1 1 calc R
C6 C 0.45550(11) 0.4778(2) 0.7429(2) 0.0370(4) Uani 1 1 d .
H6A H 0.4454 0.3989 0.7829 0.044 Uiso 1 1 calc R
H6B H 0.4506 0.5445 0.8089 0.044 Uiso 1 1 calc R
C7 C 0.39062(11) 0.49581(18) 0.5727(2) 0.0340(4) Uani 1 1 d .
H7A H 0.3931 0.5816 0.5408 0.041 Uiso 1 1 calc R
H7B H 0.4036 0.4413 0.5034 0.041 Uiso 1 1 calc R

loop_
_atom_site_aniso_label
_atom_site_aniso_U_11
_atom_site_aniso_U_22
_atom_site_aniso_U_33
_atom_site_aniso_U_23
_atom_site_aniso_U_13
_atom_site_aniso_U_12
S1 0.0228(2) 0.0288(3) 0.0338(3) -0.00177(15) 0.01584(19) -0.00177(15)
O1 0.0337(7) 0.0408(8) 0.0454(8) -0.0108(6) 0.0218(6) -0.0142(6)
O2 0.0325(7) 0.0365(8) 0.0530(9) 0.0103(6) 0.0208(7) 0.0085(5)
O3 0.0344(7) 0.0433(8) 0.0400(8) -0.0052(5) 0.0238(6) -0.0014(6)
N1 0.0308(8) 0.0455(9) 0.0326(8) 0.0024(7) 0.0162(7) 0.0014(7)
C1 0.0218(7) 0.0327(9) 0.0313(9) -0.0008(7) 0.0105(7) -0.0025(7)
C2 0.0219(8) 0.0223(7) 0.0292(9) -0.0002(6) 0.0122(6) -0.0003(6)
C3 0.0225(7) 0.0235(7) 0.0310(8) -0.0003(6) 0.0143(7) -0.0011(6)
C4 0.0318(9) 0.0333(9) 0.0294(9) 0.0010(7) 0.0168(7) 0.0005(7)
C5 0.0272(8) 0.0379(9) 0.0268(8) 0.0017(7) 0.0082(7) 0.0038(7)
C6 0.0333(10) 0.0451(11) 0.0374(10) 0.0047(8) 0.0201(8) 0.0030(8)
C7 0.0356(9) 0.0352(9) 0.0362(10) -0.0012(7) 0.0207(8) -0.0058(8)

loop_
_atom_type_symbol
_atom_type_description
_atom_type_scat_dispersion_real
_atom_type_scat_dispersion_imag
_atom_type_scat_source
C C 0.0033 0.0016 'International Tables Vol C Tables 4.2.6.8 and 6.1.1.4'
H H 0.0000 0.0000 'International Tables Vol C Tables 4.2.6.8 and 6.1.1.4'
N N 0.0061 0.0033 'International Tables Vol C Tables 4.2.6.8 and 6.1.1.4'
O O 0.0106 0.0060 'International Tables Vol C Tables 4.2.6.8 and 6.1.1.4'
S S 0.1246 0.1234 'International Tables Vol C Tables 4.2.6.8 and 6.1.1.4'

loop_
_geom_angle_atom_site_label_1
_geom_angle_atom_site_label_2
_geom_angle_atom_site_label_3
_geom_angle
_geom_angle_site_symmetry_1
_geom_angle_site_symmetry_3
O2 S1 O3 112.59(9) . .
O2 S1 O1 113.19(9) . .
O3 S1 O1 111.49(8) . .
O2 S1 C3 105.38(8) . .
O3 S1 C3 106.14(9) . .
O1 S1 C3 107.48(8) . .
C7 N1 H1N1 109.3(15) . .
C7 N1 H1N2 109.7(17) . .
H1N1 N1 H1N2 108.8(14) . .
C7 N1 H1N3 111.1(16) . .
H1N1 N1 H1N3 108.0(13) . .
H1N2 N1 H1N3 109.8(14) . .
C5 C1 C2 121.18(16) 2_655 .
C5 C1 H1 119.4 2_655 .
C2 C1 H1 119.4 . .
C1 C2 C3 123.24(15) . .
C1 C2 C2 119.02(19) . 2_655
C3 C2 C2 117.74(19) . 2_655
C4 C3 C2 121.14(15) . .
C4 C3 S1 117.71(13) . .
C2 C3 S1 121.02(13) . .
C3 C4 C5 120.50(16) . .
C3 C4 H4 119.7 . .
C5 C4 H4 119.7 . .
C1 C5 C4 120.20(16) 2_655 .
C1 C5 H5 119.9 2_655 .
C4 C5 H5 119.9 . .
C7 C6 C6 111.6(2) . 2_656
C7 C6 H6A 109.3 . .
C6 C6 H6A 109.3 2_656 .
C7 C6 H6B 109.3 . .
C6 C6 H6B 109.3 2_656 .
H6A C6 H6B 108.0 . .
N1 C7 C6 112.85(15) . .
N1 C7 H7A 109.0 . .
C6 C7 H7A 109.0 . .
N1 C7 H7B 109.0 . .
C6 C7 H7B 109.0 . .
H7A C7 H7B 107.8 . .

loop_
_geom_bond_atom_site_label_1
_geom_bond_atom_site_label_2
_geom_bond_distance
_geom_bond_site_symmetry_2
S1 O2 1.4494(14) .
S1 O3 1.4507(15) .
S1 O1 1.4549(13) .
S1 C3 1.7817(17) .
N1 C7 1.481(2) .
N1 H1N1 0.86(2) .
N1 H1N2 0.85(2) .
N1 H1N3 0.86(2) .
C1 C5 1.363(3) 2_655
C1 C2 1.416(2) .
C1 H1 0.9300 .
C2 C3 1.429(2) .
C2 C2 1.433(3) 2_655
C3 C4 1.365(3) .
C4 C5 1.408(3) .
C4 H4 0.9300 .
C5 C1 1.363(3) 2_655
C5 H5 0.9300 .
C6 C7 1.494(3) .
C6 C6 1.528(3) 2_656
C6 H6A 0.9700 .
C6 H6B 0.9700 .
C7 H7A 0.9700 .
C7 H7B 0.9700 .

loop_
_geom_hbond_atom_site_label_D
_geom_hbond_atom_site_label_H
_geom_hbond_atom_site_label_A
_geom_hbond_distance_DH
_geom_hbond_distance_HA
_geom_hbond_distance_DA
_geom_hbond_angle_DHA
_geom_hbond_site_symmetry_A
N1 H1N1 O1 0.86(2) 1.920(10) 2.755(2) 163(2) 4
N1 H1N2 O2 0.85(2) 2.229(14) 2.955(2) 143.1(19) 6_566
N1 H1N2 O1 0.85(2) 2.43(2) 3.001(2) 124.6(18) 7_556
N1 H1N3 O3 0.86(2) 2.235(14) 2.961(2) 142(2) .
N1 H1N3 O3 0.86(2) 2.39(2) 2.963(2) 124.8(19) 7_556

loop_
_geom_torsion_atom_site_label_1
_geom_torsion_atom_site_label_2
_geom_torsion_atom_site_label_3
_geom_torsion_atom_site_label_4
_geom_torsion
_geom_torsion_site_symmetry_1
_geom_torsion_site_symmetry_4
C5 C1 C2 C3 179.82(17) 2_655 .
C5 C1 C2 C2 0.4(2) 2_655 2_655
C1 C2 C3 C4 175.54(17) . .
C2 C2 C3 C4 -5.08(19) 2_655 .
C1 C2 C3 S1 -8.8(2) . .
C2 C2 C3 S1 170.58(7) 2_655 .
O2 S1 C3 C4 120.33(15) . .
O3 S1 C3 C4 0.71(16) . .
O1 S1 C3 C4 -118.69(14) . .
O2 S1 C3 C2 -55.47(15) . .
O3 S1 C3 C2 -175.09(13) . .
O1 S1 C3 C2 65.51(15) . .
C2 C3 C4 C5 2.5(3) . .
S1 C3 C4 C5 -173.31(14) . .
C3 C4 C5 C1 1.7(3) . 2_655
C6 C6 C7 N1 167.40(11) 2_656 .
